data_9015777
loop_
_publ_author_name
'Dimitrijevic, R.'
'Dondur, V.'
'Kremenovic, A.'

_publ_section_title
;
 Thermally induced phase transformations of Ca-exchanged LTA and FAU zeolite frameworks:
 Rietveld refinement of the hexagonal CaAl2Si2O8 diphyllosilicate structure
;
_journal_name_full Zeolites
_journal_page_first 294
_journal_page_last 300
_journal_paper_doi 10.1016/0144-2449(95)00154-9
_journal_volume 16
_journal_year 1996
_chemical_compound_source Synthetic
_chemical_formula_sum 'Al2 Ca O8 Si2'
_chemical_name_mineral Dmisteinbergite
_space_group_IT_number 193
_symmetry_space_group_name_Hall '-P 6c 2'
_symmetry_space_group_name_H-M 'P 63/m c m'
_cell_angle_alpha 90
_cell_angle_beta 90
_cell_angle_gamma 120
_cell_length_a 5.1175
_cell_length_b 5.1175
_cell_length_c 14.7716
_cell_formula_units_Z 2
_cell_volume 335.022
_database_code_amcsd 0019481
_exptl_crystal_density_diffrn 2.758
_cod_original_formula_sum 'Ca (Si2 Al2) O8'
_cod_database_code 9015777

loop_
_space_group_symop_operation_xyz
x,y,z
-x,-x+y,z
x,x-y,-z
-x+y,-x,1/2-z
x-y,x,1/2+z
-y,-x,1/2+z
y,x,1/2-z
y,-x+y,-z
-y,x-y,z
x-y,-y,z
-x+y,y,-z
x,y,1/2-z
-x,-y,1/2+z
x,x-y,1/2+z
-x,-x+y,1/2-z
x-y,x,-z
-x+y,-x,z
y,x,z
-y,-x,-z
-y,x-y,1/2-z
y,-x+y,1/2+z
-x+y,y,1/2+z
x-y,-y,1/2-z
-x,-y,-z

loop_
_atom_site_label
_atom_site_fract_x
_atom_site_fract_y
_atom_site_fract_z
_atom_site_occupancy
_atom_site_U_iso_or_equiv
Ca 0.00000 0.00000 0.00000 1.00000 0.00507
Si 0.33333 0.66667 0.14030 0.50000 0.00633
Al 0.33333 0.66667 0.14030 0.50000 0.00633
O1 0.33333 0.66667 0.25000 1.00000 0.02660
O2 0.38700 0.00000 0.09740 1.00000 0.02584

loop_
_cod_related_entry_id
_cod_related_entry_database
_cod_related_entry_code
1 AMCSD 0019481
